data_4100321
_journal_name_full 'Journal of the American Chemical Society'
_journal_paper_doi 10.1021/ja052214s
_journal_year 2005
_chemical_formula_sum 'C52 H84 F8 Ti4'
_chemical_formula_weight 1052.79
_space_group_IT_number 2
_symmetry_cell_setting triclinic
_symmetry_space_group_name_Hall '-P 1'
_symmetry_space_group_name_H-M 'P -1'
_cell_angle_alpha 90.7670(11)
_cell_angle_beta 103.0287(8)
_cell_angle_gamma 92.0666(11)
_cell_formula_units_Z 2
_cell_length_a 10.6523(2)
_cell_length_b 14.1425(2)
_cell_length_c 19.0644(3)
_cell_measurement_temperature 150(1)
_cell_volume 2795.62(8)
_diffrn_ambient_temperature 150(1)
_exptl_crystal_density_diffrn 1.251
_cod_database_code 4100321

loop_
_symmetry_equiv_pos_as_xyz
'x, y, z'
'-x, -y, -z'

loop_
_atom_site_label
_atom_site_type_symbol
_atom_site_fract_x
_atom_site_fract_y
_atom_site_fract_z
_atom_site_U_iso_or_equiv
_atom_site_adp_type
_atom_site_occupancy
_atom_site_symmetry_multiplicity
_atom_site_calc_flag
_atom_site_refinement_flags
_atom_site_disorder_assembly
_atom_site_disorder_group
Ti1 Ti 0.00499(4) 0.85081(3) -0.04566(2) 0.01732(10) Uani 0.92 1 d P . 1
Ti2 Ti 0.09561(4) 0.94854(3) 0.11201(2) 0.01749(10) Uani 0.92 1 d P . 1
Ti3 Ti 0.45960(4) 0.65750(3) 0.50513(2) 0.01742(10) Uani 0.92 1 d P . 1
Ti4 Ti 0.41853(4) 0.49689(3) 0.37863(2) 0.01742(10) Uani 0.92 1 d P . 1
Ti12 Ti 0.0371(5) 0.8426(4) -0.0034(4) 0.0254(12) Uiso 0.08 1 d P . 2
Ti21 Ti 0.0831(5) 1.0051(4) 0.1215(3) 0.0250(11) Uiso 0.08 1 d P . 2
Ti34 Ti 0.4938(5) 0.6477(4) 0.5466(3) 0.0228(11) Uiso 0.08 1 d P . 2
Ti43 Ti 0.4072(5) 0.5525(4) 0.3888(3) 0.0219(11) Uiso 0.08 1 d P . 2
F1 F -0.15483(15) 0.92583(13) -0.07958(10) 0.0383(4) Uani 0.92 1 d P . 1
F2 F 0.04998(16) 0.96257(13) -0.10170(10) 0.0373(4) Uani 0.92 1 d P . 1
F3 F -0.04294(16) 0.86253(14) 0.05041(9) 0.0380(4) Uani 0.92 1 d P A 1
F4 F 0.16201(15) 0.89892(14) 0.02803(9) 0.0373(4) Uani 0.92 1 d P B 1
F5 F 0.62723(16) 0.61367(14) 0.56450(10) 0.0391(5) Uani 0.92 1 d P . 1
F6 F 0.42088(15) 0.57573(14) 0.58426(9) 0.0386(4) Uani 0.92 1 d P . 1
F7 F 0.53253(16) 0.60896(12) 0.42295(10) 0.0381(4) Uani 0.92 1 d P C 1
F8 F 0.32706(15) 0.56944(13) 0.44240(10) 0.0378(4) Uani 0.92 1 d P D 1
C1 C -0.0799(2) 0.69291(15) -0.06403(13) 0.0201(5) Uani 0.92 1 d P E 1
C2 C 0.0556(2) 0.69183(16) -0.03461(15) 0.0198(5) Uani 0.92 1 d P E 1
C3 C 0.1232(2) 0.73039(16) -0.08441(13) 0.0223(5) Uani 0.92 1 d P E 1
C4 C 0.0284(2) 0.75632(17) -0.14491(13) 0.0237(5) Uani 0.92 1 d P E 1
C5 C -0.0944(2) 0.73378(16) -0.13231(13) 0.0216(5) Uani 0.92 1 d P E 1
C6 C -0.1861(2) 0.64953(16) -0.03117(13) 0.0266(5) Uani 1 1 d . . .
C7 C -0.2214(3) 0.5506(2) -0.06641(17) 0.0412(7) Uani 0.92 1 d P E 1
H7A H -0.1448 0.5123 -0.0571 0.062 Uiso 0.92 1 calc PR E 1
H7B H -0.2532 0.5567 -0.1185 0.062 Uiso 0.92 1 calc PR E 1
H7C H -0.2887 0.5198 -0.0461 0.062 Uiso 0.92 1 calc PR E 1
C8 C -0.1412(3) 0.6380(2) 0.04929(15) 0.0410(7) Uani 0.92 1 d P E 1
H8A H -0.0678 0.5965 0.0591 0.061 Uiso 0.92 1 calc PR E 1
H8B H -0.2118 0.6099 0.0684 0.061 Uiso 0.92 1 calc PR E 1
H8C H -0.1149 0.7000 0.0725 0.061 Uiso 0.92 1 calc PR E 1
C9 C -0.3053(3) 0.7090(2) -0.0484(2) 0.0570(10) Uani 0.92 1 d P E 1
H9A H -0.3744 0.6785 -0.0294 0.086 Uiso 0.92 1 calc PR E 1
H9B H -0.3340 0.7146 -0.1007 0.086 Uiso 0.92 1 calc PR E 1
H9C H -0.2843 0.7722 -0.0262 0.086 Uiso 0.92 1 calc PR E 1
C10 C 0.2690(2) 0.73420(17) -0.07720(14) 0.0297(5) Uani 1 1 d . . .
C11 C 0.2998(3) 0.6524(2) -0.1238(2) 0.0508(9) Uani 0.92 1 d P E 1
H11A H 0.3927 0.6533 -0.1213 0.076 Uiso 0.92 1 calc PR E 1
H11B H 0.2532 0.6596 -0.1739 0.076 Uiso 0.92 1 calc PR E 1
H11C H 0.2729 0.5920 -0.1060 0.076 Uiso 0.92 1 calc PR E 1
C12 C 0.3402(3) 0.7221(2) 0.00042(17) 0.0399(7) Uani 0.92 1 d P E 1
H12A H 0.3166 0.7719 0.0307 0.060 Uiso 0.92 1 calc PR E 1
H12B H 0.4334 0.7265 0.0037 0.060 Uiso 0.92 1 calc PR E 1
H12C H 0.3165 0.6600 0.0169 0.060 Uiso 0.92 1 calc PR E 1
C13 C 0.3143(3) 0.8277(2) -0.1045(2) 0.0465(8) Uani 0.92 1 d P E 1
H13A H 0.2951 0.8802 -0.0751 0.070 Uiso 0.92 1 calc PR E 1
H13B H 0.2693 0.8354 -0.1548 0.070 Uiso 0.92 1 calc PR E 1
H13C H 0.4074 0.8273 -0.1011 0.070 Uiso 0.92 1 calc PR E 1
C14 C 0.0758(2) 0.90845(17) 0.22945(12) 0.0218(5) Uani 0.92 1 d P F 1
C15 C 0.1752(2) 0.98058(18) 0.23476(13) 0.0214(5) Uani 0.92 1 d P F 1
C16 C 0.2801(2) 0.94458(17) 0.20855(12) 0.0216(5) Uani 0.92 1 d P F 1
C17 C 0.2439(2) 0.84987(17) 0.18628(13) 0.0238(5) Uani 0.92 1 d P F 1
C18 C 0.1206(2) 0.82811(17) 0.19888(13) 0.0240(5) Uani 0.92 1 d P F 1
C19 C -0.0467(2) 0.91337(17) 0.25742(13) 0.0295(5) Uani 1 1 d . . .
C20 C -0.0192(3) 0.8715(3) 0.33292(17) 0.0577(9) Uani 1 1 d . F 1
H20A H 0.0065 0.8059 0.3302 0.087 Uiso 1 1 calc R F 1
H20B H -0.0972 0.8728 0.3521 0.087 Uiso 1 1 calc R F 1
H20C H 0.0505 0.9089 0.3648 0.087 Uiso 1 1 calc R F 1
C21 C -0.0845(3) 1.0157(2) 0.26473(17) 0.0382(7) Uani 0.92 1 d P F 1
H21A H -0.0158 1.0504 0.2994 0.057 Uiso 0.92 1 calc PR F 1
H21B H -0.1647 1.0165 0.2817 0.057 Uiso 0.92 1 calc PR F 1
H21C H -0.0973 1.0459 0.2178 0.057 Uiso 0.92 1 calc PR F 1
C22 C -0.1580(3) 0.8587(2) 0.20763(18) 0.0472(8) Uani 0.92 1 d P F 1
H22A H -0.1744 0.8864 0.1597 0.071 Uiso 0.92 1 calc PR F 1
H22B H -0.2355 0.8620 0.2270 0.071 Uiso 0.92 1 calc PR F 1
H22C H -0.1359 0.7924 0.2040 0.071 Uiso 0.92 1 calc PR F 1
C23 C 0.4104(2) 0.99449(17) 0.21203(13) 0.0269(5) Uani 1 1 d . . .
C24 C 0.4656(3) 0.9618(2) 0.14848(16) 0.0461(7) Uani 1 1 d . F 1
H24A H 0.4722 0.8929 0.1491 0.069 Uiso 1 1 calc R F 1
H24B H 0.5514 0.9918 0.1525 0.069 Uiso 1 1 calc R F 1
H24C H 0.4085 0.9799 0.1032 0.069 Uiso 1 1 calc R F 1
C25 C 0.5008(2) 0.9685(2) 0.28318(15) 0.0416(7) Uani 1 1 d . F 1
H25A H 0.4660 0.9906 0.3236 0.062 Uiso 1 1 calc R F 1
H25B H 0.5863 0.9986 0.2864 0.062 Uiso 1 1 calc R F 1
H25C H 0.5080 0.8996 0.2850 0.062 Uiso 1 1 calc R F 1
C26 C 0.4019(3) 1.10192(18) 0.21092(15) 0.0392(6) Uani 1 1 d . F 1
H26A H 0.3430 1.1201 0.1663 0.059 Uiso 1 1 calc R F 1
H26B H 0.4877 1.1311 0.2134 0.059 Uiso 1 1 calc R F 1
H26C H 0.3695 1.1236 0.2523 0.059 Uiso 1 1 calc R F 1
C27 C 0.5370(2) 0.81666(15) 0.51598(13) 0.0214(5) Uani 0.92 1 d P G 1
C28 C 0.4645(2) 0.79960(16) 0.56917(15) 0.0212(5) Uani 0.92 1 d P G 1
C29 C 0.3325(2) 0.77927(16) 0.53516(13) 0.0209(5) Uani 0.92 1 d P G 1
C30 C 0.3249(2) 0.78337(16) 0.46011(13) 0.0223(5) Uani 0.92 1 d P G 1
C31 C 0.4481(2) 0.80631(16) 0.44890(14) 0.0226(5) Uani 0.92 1 d P G 1
C32 C 0.6781(2) 0.85028(16) 0.52857(13) 0.0281(5) Uani 1 1 d . . .
C33 C 0.6813(4) 0.9585(2) 0.5247(3) 0.0649(13) Uani 0.92 1 d P G 1
H33A H 0.6418 0.9849 0.5620 0.097 Uiso 0.92 1 calc PR G 1
H33B H 0.6331 0.9773 0.4772 0.097 Uiso 0.92 1 calc PR G 1
H33C H 0.7709 0.9826 0.5324 0.097 Uiso 0.92 1 calc PR G 1
C34 C 0.7540(3) 0.8227(2) 0.60216(16) 0.0409(7) Uani 0.92 1 d P G 1
H34A H 0.7168 0.8512 0.6396 0.061 Uiso 0.92 1 calc PR G 1
H34B H 0.8440 0.8453 0.6086 0.061 Uiso 0.92 1 calc PR G 1
H34C H 0.7504 0.7536 0.6059 0.061 Uiso 0.92 1 calc PR G 1
C35 C 0.7407(3) 0.8084(3) 0.47081(18) 0.0562(10) Uani 0.92 1 d P G 1
H35A H 0.8312 0.8307 0.4798 0.084 Uiso 0.92 1 calc PR G 1
H35B H 0.6950 0.8287 0.4232 0.084 Uiso 0.92 1 calc PR G 1
H35C H 0.7358 0.7392 0.4725 0.084 Uiso 0.92 1 calc PR G 1
C36 C 0.2195(2) 0.76500(16) 0.57129(13) 0.0277(5) Uani 1 1 d . . .
C37 C 0.1469(3) 0.8582(2) 0.56418(17) 0.0382(7) Uani 0.92 1 d P G 1
H37A H 0.0745 0.8522 0.5880 0.057 Uiso 0.92 1 calc PR G 1
H37B H 0.1141 0.8713 0.5131 0.057 Uiso 0.92 1 calc PR G 1
H37C H 0.2059 0.9103 0.5870 0.057 Uiso 0.92 1 calc PR G 1
C38 C 0.1257(3) 0.6858(2) 0.53352(17) 0.0400(7) Uani 0.92 1 d P G 1
H38A H 0.1690 0.6254 0.5391 0.060 Uiso 0.92 1 calc PR G 1
H38B H 0.0977 0.6994 0.4822 0.060 Uiso 0.92 1 calc PR G 1
H38C H 0.0506 0.6818 0.5551 0.060 Uiso 0.92 1 calc PR G 1
C39 C 0.2650(3) 0.7439(2) 0.65077(15) 0.0382(7) Uani 0.92 1 d P G 1
H39A H 0.3140 0.6861 0.6560 0.057 Uiso 0.92 1 calc PR G 1
H39B H 0.1901 0.7351 0.6722 0.057 Uiso 0.92 1 calc PR G 1
H39C H 0.3202 0.7969 0.6753 0.057 Uiso 0.92 1 calc PR G 1
C40 C 0.4421(2) 0.53568(17) 0.26155(12) 0.0207(5) Uani 0.92 1 d P H 1
C41 C 0.3256(2) 0.57324(17) 0.27281(12) 0.0202(5) Uani 0.92 1 d P H 1
C42 C 0.2373(2) 0.49800(17) 0.28024(12) 0.0211(5) Uani 0.92 1 d P H 1
C43 C 0.3014(2) 0.41332(17) 0.27447(12) 0.0233(5) Uani 0.92 1 d P H 1
C44 C 0.4256(2) 0.43652(17) 0.26316(12) 0.0234(5) Uani 0.92 1 d P H 1
C45 C 0.5556(2) 0.59142(17) 0.24483(13) 0.0288(5) Uani 1 1 d . . .
C46 C 0.5417(3) 0.5867(3) 0.16285(16) 0.0463(8) Uani 0.92 1 d P H 1
H46A H 0.5395 0.5205 0.1467 0.069 Uiso 0.92 1 calc PR H 1
H46B H 0.6152 0.6209 0.1505 0.069 Uiso 0.92 1 calc PR H 1
H46C H 0.4615 0.6158 0.1390 0.069 Uiso 0.92 1 calc PR H 1
C47 C 0.5588(3) 0.6947(2) 0.26902(17) 0.0393(7) Uani 0.92 1 d P H 1
H47A H 0.4793 0.7239 0.2442 0.059 Uiso 0.92 1 calc PR H 1
H47B H 0.6332 0.7284 0.2573 0.059 Uiso 0.92 1 calc PR H 1
H47C H 0.5660 0.6984 0.3211 0.059 Uiso 0.92 1 calc PR H 1
C48 C 0.6837(3) 0.5477(2) 0.28122(18) 0.0454(8) Uani 0.92 1 d P H 1
H48A H 0.6932 0.5493 0.3336 0.068 Uiso 0.92 1 calc PR H 1
H48B H 0.7556 0.5841 0.2690 0.068 Uiso 0.92 1 calc PR H 1
H48C H 0.6839 0.4820 0.2643 0.068 Uiso 0.92 1 calc PR H 1
C49 C 0.0974(2) 0.50698(17) 0.28480(13) 0.0272(5) Uani 1 1 d . H 1
C50 C 0.0161(2) 0.5067(2) 0.20706(14) 0.0409(7) Uani 1 1 d . H 1
H50A H 0.0471 0.5585 0.1809 0.061 Uiso 1 1 calc R H 1
H50B H -0.0745 0.5153 0.2077 0.061 Uiso 1 1 calc R H 1
H50C H 0.0240 0.4462 0.1831 0.061 Uiso 1 1 calc R H 1
C51 C 0.0771(3) 0.6004(2) 0.32093(16) 0.0430(7) Uani 1 1 d . H 1
H51A H 0.1300 0.6036 0.3702 0.064 Uiso 1 1 calc R H 1
H51B H -0.0141 0.6044 0.3222 0.064 Uiso 1 1 calc R H 1
H51C H 0.1022 0.6532 0.2936 0.064 Uiso 1 1 calc R H 1
C52 C 0.0537(3) 0.4246(2) 0.3245(2) 0.0591(9) Uani 1 1 d . H 1
H52A H 0.0621 0.3653 0.2992 0.089 Uiso 1 1 calc R H 1
H52B H -0.0367 0.4314 0.3265 0.089 Uiso 1 1 calc R H 1
H52C H 0.1072 0.4238 0.3736 0.089 Uiso 1 1 calc R H 1
H2 H 0.099(2) 0.6699(16) 0.0126(13) 0.013(6) Uiso 0.92 1 d P I 1
H4 H 0.042(2) 0.7873(18) -0.1855(14) 0.023(7) Uiso 0.92 1 d P J 1
H5 H -0.173(3) 0.7469(17) -0.1624(14) 0.019(6) Uiso 0.92 1 d P K 1
H15 H 0.171(2) 1.0417(19) 0.2527(13) 0.019(6) Uiso 0.92 1 d P L 1
H17 H 0.293(3) 0.8121(19) 0.1623(14) 0.026(7) Uiso 0.92 1 d P M 1
H18 H 0.070(3) 0.770(2) 0.1823(15) 0.030(7) Uiso 0.92 1 d P N 1
H28 H 0.499(2) 0.8009(18) 0.6188(15) 0.022(7) Uiso 0.92 1 d P O 1
H30 H 0.248(3) 0.7691(19) 0.4212(15) 0.030(7) Uiso 0.92 1 d P P 1
H31 H 0.465(3) 0.8074(19) 0.4051(16) 0.030(8) Uiso 0.92 1 d P Q 1
H41 H 0.310(2) 0.6386(19) 0.2753(13) 0.021(6) Uiso 0.92 1 d P R 1
H43 H 0.264(3) 0.350(2) 0.2823(15) 0.031(7) Uiso 0.92 1 d P S 1
H44 H 0.493(3) 0.3907(19) 0.2616(14) 0.026(7) Uiso 0.92 1 d P T 1
C1' C -0.0390(16) 0.6820(18) -0.0136(13) 0.043(8) Uiso 0.08 1 d PG E 2
C2' C 0.032(2) 0.698(2) -0.0676(9) 0.031(9) Uiso 0.08 1 d PG E 2
H2' H -0.0025 0.6938 -0.1182 0.037 Uiso 0.08 1 calc PR E 2
C3' C 0.162(2) 0.720(2) -0.0328(12) 0.058(11) Uiso 0.08 1 d PG E 2
C4' C 0.1719(16) 0.7185(16) 0.0427(11) 0.026(6) Uiso 0.08 1 d PG E 2
H4' H 0.2483 0.7309 0.0789 0.031 Uiso 0.08 1 calc PR E 2
C5' C 0.048(2) 0.6948(17) 0.0546(10) 0.031(7) Uiso 0.08 1 d PG E 2
H5' H 0.0265 0.6887 0.1001 0.038 Uiso 0.08 1 calc PR E 2
C7' C -0.182(4) 0.536(3) -0.022(3) 0.054(10) Uiso 0.08 1 d P E 2
H7'1 H -0.2689 0.5100 -0.0238 0.081 Uiso 0.08 1 calc PR E 2
H7'2 H -0.1252 0.5220 0.0245 0.081 Uiso 0.08 1 calc PR E 2
H7'3 H -0.1484 0.5079 -0.0609 0.081 Uiso 0.08 1 calc PR E 2
C8' C -0.242(5) 0.705(3) 0.035(2) 0.064(11) Uiso 0.08 1 d P E 2
H8'1 H -0.2729 0.7673 0.0179 0.096 Uiso 0.08 1 calc PR E 2
H8'2 H -0.1719 0.7138 0.0778 0.096 Uiso 0.08 1 calc PR E 2
H8'3 H -0.3127 0.6670 0.0462 0.096 Uiso 0.08 1 calc PR E 2
C9' C -0.262(4) 0.676(3) -0.093(2) 0.058(11) Uiso 0.08 1 d P E 2
H9'1 H -0.3205 0.6228 -0.1139 0.087 Uiso 0.08 1 calc PR E 2
H9'2 H -0.2090 0.6952 -0.1263 0.087 Uiso 0.08 1 calc PR E 2
H9'3 H -0.3127 0.7292 -0.0832 0.087 Uiso 0.08 1 calc PR E 2
C11' C 0.338(4) 0.636(3) -0.065(2) 0.044(8) Uiso 0.08 1 d P E 2
H11D H 0.2729 0.5836 -0.0752 0.065 Uiso 0.08 1 calc PR E 2
H11E H 0.3868 0.6326 -0.0150 0.065 Uiso 0.08 1 calc PR E 2
H11F H 0.3972 0.6300 -0.0974 0.065 Uiso 0.08 1 calc PR E 2
C12' C 0.377(4) 0.807(3) -0.032(2) 0.046(9) Uiso 0.08 1 d P E 2
H12D H 0.4378 0.8261 -0.0607 0.069 Uiso 0.08 1 calc PR E 2
H12E H 0.4225 0.7768 0.0121 0.069 Uiso 0.08 1 calc PR E 2
H12F H 0.3349 0.8633 -0.0183 0.069 Uiso 0.08 1 calc PR E 2
C13' C 0.227(4) 0.753(3) -0.153(2) 0.054(10) Uiso 0.08 1 d P E 2
H13D H 0.2580 0.8168 -0.1620 0.081 Uiso 0.08 1 calc PR E 2
H13E H 0.1330 0.7487 -0.1667 0.081 Uiso 0.08 1 calc PR E 2
H13F H 0.2628 0.7065 -0.1807 0.081 Uiso 0.08 1 calc PR E 2
C14' C 0.063(2) 0.9660(17) 0.2375(17) 0.049(10) Uiso 0.08 1 d PG F 2
C15' C 0.180(3) 0.9282(14) 0.2285(19) 0.070(15) Uiso 0.08 1 d PG F 2
H15' H 0.1981 0.8629 0.2280 0.084 Uiso 0.08 1 calc PR F 2
C16' C 0.265(2) 1.005(2) 0.2201(17) 0.047(9) Uiso 0.08 1 d PG F 2
C17' C 0.200(2) 1.0901(15) 0.2240(15) 0.044(8) Uiso 0.08 1 d PG F 2
H17' H 0.2339 1.1523 0.2201 0.053 Uiso 0.08 1 calc PR F 2
C18' C 0.075(2) 1.0661(17) 0.2347(15) 0.039(8) Uiso 0.08 1 d PG F 2
H18' H 0.0110 1.1095 0.2393 0.047 Uiso 0.08 1 calc PR F 2
C21' C -0.175(7) 0.968(5) 0.221(4) 0.12(2) Uiso 0.08 1 d P F 2
H21D H -0.1919 1.0151 0.2553 0.183 Uiso 0.08 1 calc PR F 2
H21E H -0.2480 0.9219 0.2087 0.183 Uiso 0.08 1 calc PR F 2
H21F H -0.1622 0.9988 0.1775 0.183 Uiso 0.08 1 calc PR F 2
C22' C -0.048(5) 0.804(3) 0.240(3) 0.076(14) Uiso 0.08 1 d P F 2
H22D H -0.0071 0.7937 0.1995 0.114 Uiso 0.08 1 calc PR F 2
H22E H -0.1370 0.7786 0.2276 0.114 Uiso 0.08 1 calc PR F 2
H22F H 0.0001 0.7718 0.2825 0.114 Uiso 0.08 1 calc PR F 2
C27' C 0.576(2) 0.8066(18) 0.5645(13) 0.041(8) Uiso 0.08 1 d PG G 2
C28' C 0.442(2) 0.810(2) 0.5333(11) 0.045(11) Uiso 0.08 1 d PG G 2
H28' H 0.4041 0.8347 0.4877 0.054 Uiso 0.08 1 calc PR G 2
C29' C 0.3738(16) 0.769(2) 0.5823(14) 0.049(9) Uiso 0.08 1 d PG G 2
C30' C 0.466(2) 0.7407(16) 0.6437(11) 0.032(7) Uiso 0.08 1 d PG G 2
H30' H 0.4472 0.7114 0.6850 0.038 Uiso 0.08 1 calc PR G 2
C31' C 0.5907(17) 0.7639(16) 0.6327(11) 0.031(7) Uiso 0.08 1 d PG G 2
H31' H 0.6702 0.7529 0.6653 0.037 Uiso 0.08 1 calc PR G 2
C33' C 0.718(4) 0.955(3) 0.562(2) 0.037(9) Uiso 0.08 1 d P G 2
H33D H 0.7137 0.9565 0.6127 0.055 Uiso 0.08 1 calc PR G 2
H33E H 0.6591 1.0003 0.5354 0.055 Uiso 0.08 1 calc PR G 2
H33F H 0.8065 0.9717 0.5582 0.055 Uiso 0.08 1 calc PR G 2
C34' C 0.800(5) 0.784(3) 0.542(3) 0.072(13) Uiso 0.08 1 d P G 2
H34D H 0.7936 0.7393 0.5799 0.108 Uiso 0.08 1 calc PR G 2
H34E H 0.8793 0.8236 0.5571 0.108 Uiso 0.08 1 calc PR G 2
H34F H 0.8013 0.7494 0.4975 0.108 Uiso 0.08 1 calc PR G 2
C35' C 0.636(4) 0.870(3) 0.4461(19) 0.045(9) Uiso 0.08 1 d P G 2
H35D H 0.6328 0.8108 0.4185 0.068 Uiso 0.08 1 calc PR G 2
H35E H 0.6975 0.9152 0.4325 0.068 Uiso 0.08 1 calc PR G 2
H35F H 0.5498 0.8967 0.4356 0.068 Uiso 0.08 1 calc PR G 2
C37' C 0.190(4) 0.846(3) 0.624(2) 0.060(11) Uiso 0.08 1 d P G 2
H37D H 0.2195 0.9072 0.6090 0.089 Uiso 0.08 1 calc PR G 2
H37E H 0.2357 0.8335 0.6731 0.089 Uiso 0.08 1 calc PR G 2
H37F H 0.0972 0.8457 0.6208 0.089 Uiso 0.08 1 calc PR G 2
C38' C 0.151(4) 0.772(3) 0.496(2) 0.049(9) Uiso 0.08 1 d P G 2
H38D H 0.1647 0.7157 0.4692 0.074 Uiso 0.08 1 calc PR G 2
H38E H 0.1838 0.8285 0.4755 0.074 Uiso 0.08 1 calc PR G 2
H38F H 0.0587 0.7776 0.4938 0.074 Uiso 0.08 1 calc PR G 2
C39' C 0.181(5) 0.667(3) 0.599(3) 0.072(13) Uiso 0.08 1 d P G 2
H39D H 0.1086 0.6749 0.6224 0.108 Uiso 0.08 1 calc PR G 2
H39E H 0.2547 0.6438 0.6341 0.108 Uiso 0.08 1 calc PR G 2
H39F H 0.1556 0.6223 0.5585 0.108 Uiso 0.08 1 calc PR G 2
C40' C 0.4285(18) 0.5947(16) 0.2719(13) 0.029(7) Uiso 0.08 1 d PG H 2
C41' C 0.334(2) 0.5200(13) 0.2651(14) 0.046(9) Uiso 0.08 1 d PG H 2
H41' H 0.3390 0.4583 0.2460 0.055 Uiso 0.08 1 calc PR H 2
C42' C 0.2290(19) 0.5537(15) 0.2919(14) 0.039(8) Uiso 0.08 1 d PG H 2
C43' C 0.2593(19) 0.6493(15) 0.3152(12) 0.031(7) Uiso 0.08 1 d PG H 2
H43' H 0.2064 0.6893 0.3354 0.037 Uiso 0.08 1 calc PR H 2
C44' C 0.3826(19) 0.6746(13) 0.3029(13) 0.032(7) Uiso 0.08 1 d PG H 2
H44' H 0.4267 0.7345 0.3135 0.038 Uiso 0.08 1 calc PR H 2
C46' C 0.524(4) 0.643(3) 0.170(2) 0.047(10) Uiso 0.08 1 d P H 2
H46D H 0.6009 0.6463 0.1499 0.071 Uiso 0.08 1 calc PR H 2
H46E H 0.4977 0.7078 0.1775 0.071 Uiso 0.08 1 calc PR H 2
H46F H 0.4538 0.6084 0.1366 0.071 Uiso 0.08 1 calc PR H 2
C47' C 0.663(4) 0.647(3) 0.301(2) 0.060(11) Uiso 0.08 1 d P H 2
H47D H 0.6491 0.6366 0.3498 0.090 Uiso 0.08 1 calc PR H 2
H47E H 0.6585 0.7151 0.2914 0.090 Uiso 0.08 1 calc PR H 2
H47F H 0.7476 0.6254 0.2983 0.090 Uiso 0.08 1 calc PR H 2
C48' C 0.583(4) 0.492(3) 0.232(2) 0.045(8) Uiso 0.08 1 d P H 2
H48D H 0.5784 0.4552 0.2743 0.068 Uiso 0.08 1 calc PR H 2
H48E H 0.6698 0.4893 0.2227 0.068 Uiso 0.08 1 calc PR H 2
H48F H 0.5196 0.4664 0.1900 0.068 Uiso 0.08 1 calc PR H 2
F1' F -0.134(2) 0.8880(16) -0.0641(12) 0.037(6) Uiso 0.08 1 d P . 2
F2' F 0.075(2) 0.9267(17) -0.0860(13) 0.041(6) Uiso 0.08 1 d P . 2
F3' F -0.037(3) 0.8968(18) 0.0747(14) 0.051(7) Uiso 0.08 1 d P U 2
F4' F 0.173(2) 0.9291(18) 0.0565(15) 0.051(7) Uiso 0.08 1 d P V 2
F5' F 0.556(2) 0.4635(15) 0.3996(12) 0.035(5) Uiso 0.08 1 d P . 2
F6' F 0.349(2) 0.4219(16) 0.4189(12) 0.036(6) Uiso 0.08 1 d P . 2
F7' F 0.544(2) 0.6392(16) 0.4517(13) 0.040(6) Uiso 0.08 1 d P W 2
F8' F 0.338(2) 0.5987(18) 0.4708(14) 0.050(7) Uiso 0.08 1 d P X 2

loop_
_atom_site_aniso_label
_atom_site_aniso_U_11
_atom_site_aniso_U_22
_atom_site_aniso_U_33
_atom_site_aniso_U_23
_atom_site_aniso_U_13
_atom_site_aniso_U_12
Ti1 0.0189(2) 0.0159(2) 0.0164(2) -0.00088(16) 0.00247(18) 0.00091(15)
Ti2 0.0193(2) 0.0174(2) 0.0149(2) 0.00104(16) 0.00190(16) 0.00123(16)
Ti3 0.0201(2) 0.0146(2) 0.0167(2) 0.00073(16) 0.00233(18) 0.00102(15)
Ti4 0.0195(2) 0.0175(2) 0.0139(2) 0.00064(16) 0.00085(16) 0.00127(16)
F1 0.0234(9) 0.0287(9) 0.0644(12) 0.0188(9) 0.0118(8) 0.0046(7)
F2 0.0282(9) 0.0313(9) 0.0594(12) 0.0214(9) 0.0219(8) 0.0107(7)
F3 0.0346(9) 0.0516(11) 0.0290(9) -0.0142(9) 0.0141(7) -0.0209(8)
F4 0.0212(8) 0.0617(12) 0.0285(9) -0.0174(9) 0.0062(7) -0.0040(7)
F5 0.0223(9) 0.0427(11) 0.0499(11) 0.0277(9) 0.0020(7) -0.0008(7)
F6 0.0268(9) 0.0496(11) 0.0443(11) 0.0283(9) 0.0146(7) 0.0135(8)
F7 0.0364(10) 0.0420(10) 0.0400(10) -0.0204(9) 0.0218(8) -0.0184(7)
F8 0.0240(8) 0.0453(10) 0.0438(11) -0.0228(9) 0.0102(8) -0.0082(7)
C1 0.0212(12) 0.0166(11) 0.0211(12) -0.0029(9) 0.0020(10) 0.0006(9)
C2 0.0205(12) 0.0164(11) 0.0221(15) 0.0013(10) 0.0035(11) 0.0039(9)
C3 0.0227(12) 0.0170(11) 0.0290(13) -0.0024(9) 0.0091(10) 0.0021(9)
C4 0.0315(14) 0.0215(12) 0.0189(12) -0.0032(10) 0.0073(10) 0.0012(10)
C5 0.0226(13) 0.0190(11) 0.0212(12) -0.0039(9) 0.0009(10) 0.0010(9)
C6 0.0229(12) 0.0229(11) 0.0345(13) 0.0037(10) 0.0078(10) -0.0024(9)
C7 0.054(2) 0.0328(15) 0.0361(17) 0.0005(13) 0.0110(15) -0.0167(13)
C8 0.0422(17) 0.0514(18) 0.0306(15) -0.0019(13) 0.0144(13) -0.0176(14)
C9 0.0301(17) 0.053(2) 0.097(3) 0.032(2) 0.0297(18) 0.0120(14)
C10 0.0229(12) 0.0282(12) 0.0402(14) -0.0035(10) 0.0114(11) 0.0021(9)
C11 0.0312(16) 0.053(2) 0.071(2) -0.0249(17) 0.0170(16) 0.0077(14)
C12 0.0214(14) 0.0477(17) 0.0499(19) 0.0019(14) 0.0060(13) 0.0038(12)
C13 0.0312(16) 0.0441(18) 0.070(2) 0.0131(16) 0.0233(16) -0.0012(13)
C14 0.0237(13) 0.0278(13) 0.0136(11) 0.0038(9) 0.0039(9) -0.0006(10)
C15 0.0215(12) 0.0255(14) 0.0157(12) 0.0006(10) 0.0013(9) -0.0004(10)
C16 0.0185(12) 0.0271(13) 0.0163(12) 0.0021(9) -0.0020(9) -0.0008(9)
C17 0.0253(13) 0.0242(12) 0.0209(12) 0.0069(10) 0.0017(10) 0.0078(10)
C18 0.0260(13) 0.0213(12) 0.0230(13) 0.0073(10) 0.0017(10) 0.0002(10)
C19 0.0289(13) 0.0364(13) 0.0254(12) 0.0049(10) 0.0109(10) -0.0003(10)
C20 0.055(2) 0.084(2) 0.0432(18) 0.0287(17) 0.0276(15) 0.0149(17)
C21 0.0329(15) 0.0413(16) 0.0445(17) -0.0015(13) 0.0175(13) 0.0015(12)
C22 0.0324(16) 0.060(2) 0.052(2) -0.0134(16) 0.0188(15) -0.0142(14)
C23 0.0194(11) 0.0347(13) 0.0257(12) 0.0041(10) 0.0031(9) 0.0001(9)
C24 0.0381(16) 0.0585(19) 0.0436(17) -0.0054(14) 0.0146(13) -0.0047(13)
C25 0.0261(13) 0.0531(17) 0.0392(16) 0.0105(13) -0.0058(12) -0.0039(12)
C26 0.0304(14) 0.0407(15) 0.0426(16) 0.0052(12) 0.0008(12) -0.0068(11)
C27 0.0250(13) 0.0121(10) 0.0278(13) 0.0014(9) 0.0073(10) 0.0006(9)
C28 0.0231(13) 0.0170(11) 0.0231(15) -0.0029(10) 0.0049(11) -0.0001(9)
C29 0.0221(12) 0.0164(11) 0.0248(13) 0.0003(9) 0.0060(10) 0.0043(9)
C30 0.0244(13) 0.0181(11) 0.0233(13) 0.0031(9) 0.0027(10) 0.0050(9)
C31 0.0275(13) 0.0171(11) 0.0236(13) 0.0046(9) 0.0060(11) 0.0043(9)
C32 0.0250(12) 0.0231(11) 0.0357(14) 0.0000(10) 0.0067(10) -0.0045(9)
C33 0.042(2) 0.0300(18) 0.116(4) 0.013(2) 0.004(2) -0.0138(15)
C34 0.0285(15) 0.0509(18) 0.0405(17) -0.0018(14) 0.0043(13) -0.0116(13)
C35 0.0301(17) 0.095(3) 0.046(2) -0.0176(19) 0.0175(15) -0.0146(17)
C36 0.0252(12) 0.0287(12) 0.0313(13) -0.0007(10) 0.0110(10) 0.0004(9)
C37 0.0369(16) 0.0383(16) 0.0460(18) 0.0033(13) 0.0216(14) 0.0111(12)
C38 0.0315(15) 0.0448(17) 0.0468(18) -0.0084(14) 0.0183(14) -0.0118(13)
C39 0.0348(16) 0.0515(18) 0.0316(15) 0.0052(13) 0.0138(12) 0.0035(13)
C40 0.0219(12) 0.0276(13) 0.0119(11) 0.0029(9) 0.0022(9) 0.0019(10)
C41 0.0222(12) 0.0216(13) 0.0158(11) 0.0037(9) 0.0018(9) 0.0026(9)
C42 0.0209(12) 0.0255(13) 0.0142(11) 0.0013(9) -0.0017(9) 0.0004(9)
C43 0.0297(13) 0.0221(12) 0.0150(11) -0.0026(9) -0.0008(10) -0.0016(10)
C44 0.0272(13) 0.0273(13) 0.0147(11) -0.0013(9) 0.0018(10) 0.0066(10)
C45 0.0259(12) 0.0354(13) 0.0262(12) 0.0047(10) 0.0081(10) 0.0006(10)
C46 0.051(2) 0.063(2) 0.0295(16) 0.0026(15) 0.0201(15) -0.0092(17)
C47 0.0371(16) 0.0361(16) 0.0480(18) 0.0027(13) 0.0178(14) -0.0088(12)
C48 0.0254(15) 0.057(2) 0.056(2) 0.0146(16) 0.0124(14) 0.0070(13)
C49 0.0190(11) 0.0350(13) 0.0258(12) 0.0017(10) 0.0015(9) -0.0017(9)
C50 0.0264(13) 0.0553(17) 0.0348(15) -0.0024(13) -0.0062(11) 0.0053(12)
C51 0.0261(14) 0.0584(18) 0.0431(16) -0.0131(14) 0.0053(12) 0.0048(12)
C52 0.0361(17) 0.066(2) 0.077(2) 0.0313(18) 0.0139(16) -0.0011(15)

loop_
_geom_bond_atom_site_label_1
_geom_bond_atom_site_label_2
_geom_bond_distance
_geom_bond_site_symmetry_2
_geom_bond_publ_flag
Ti1 F3 2.0154(18) . ?
Ti1 F4 2.0166(17) . ?
Ti1 F2 2.0226(18) . ?
Ti1 F1 2.0234(18) . ?
Ti1 C2 2.332(2) . ?
Ti1 C3 2.361(2) . ?
Ti1 C4 2.366(2) . ?
Ti1 C5 2.367(2) . ?
Ti1 C1 2.370(2) . ?
Ti1 Ti2 3.2189(6) . ?
Ti1 Ti2 3.2411(6) 2_575 ?
Ti2 F2 2.0085(18) 2_575 ?
Ti2 F1 2.0153(18) 2_575 ?
Ti2 F4 2.0180(18) . ?
Ti2 F3 2.0219(17) . ?
Ti2 C15 2.335(2) . ?
Ti2 C14 2.370(2) . ?
Ti2 C18 2.371(2) . ?
Ti2 C16 2.374(2) . ?
Ti2 C17 2.377(2) . ?
Ti2 Ti1 3.2412(6) 2_575 ?
Ti3 F5 2.0102(18) . ?
Ti3 F8 2.0116(18) . ?
Ti3 F6 2.0189(17) . ?
Ti3 F7 2.0218(18) . ?
Ti3 C28 2.330(2) . ?
Ti3 C27 2.359(2) . ?
Ti3 C31 2.369(2) . ?
Ti3 C29 2.370(2) . ?
Ti3 C30 2.374(2) . ?
Ti3 Ti4 3.2249(6) 2_666 ?
Ti3 Ti4 3.2362(6) . ?
Ti4 F8 2.0133(18) . ?
Ti4 F7 2.0158(17) . ?
Ti4 F6 2.0204(18) 2_666 ?
Ti4 F5 2.0215(18) 2_666 ?
Ti4 C41 2.335(2) . ?
Ti4 C44 2.369(2) . ?
Ti4 C43 2.369(2) . ?
Ti4 C42 2.370(2) . ?
Ti4 C40 2.371(2) . ?
Ti4 Ti3 3.2248(6) 2_666 ?
Ti12 F3' 1.99(3) . ?
Ti12 F4' 2.00(3) . ?
Ti12 F1' 2.06(2) . ?
Ti12 F2' 2.09(2) . ?
Ti12 C3' 2.36(3) . ?
Ti12 C4' 2.36(2) . ?
Ti12 C2' 2.37(3) . ?
Ti12 C5' 2.37(2) . ?
Ti12 C1' 2.38(2) . ?
Ti12 Ti21 3.220(8) 2_575 ?
Ti12 Ti21 3.230(8) . ?
Ti21 F2' 1.96(2) 2_575 ?
Ti21 F1' 2.01(2) 2_575 ?
Ti21 F3' 2.02(3) . ?
Ti21 F4' 2.05(3) . ?
Ti21 C18' 2.34(3) . ?
Ti21 C14' 2.34(3) . ?
Ti21 C17' 2.36(3) . ?
Ti21 C15' 2.37(3) . ?
Ti21 C16' 2.37(3) . ?
Ti21 Ti12 3.220(8) 2_575 ?
Ti34 F6' 1.96(2) 2_666 ?
Ti34 F7' 2.00(2) . ?
Ti34 F5' 2.01(2) 2_666 ?
Ti34 F8' 2.03(3) . ?
Ti34 C30' 2.34(2) . ?
Ti34 C31' 2.35(2) . ?
Ti34 C29' 2.36(3) . ?
Ti34 C27' 2.37(3) . ?
Ti34 C28' 2.38(3) . ?
Ti34 Ti43 3.204(8) . ?
Ti34 Ti43 3.220(8) 2_666 ?
Ti43 F8' 1.99(3) . ?
Ti43 F7' 2.02(2) . ?
Ti43 F5' 2.03(2) . ?
Ti43 F6' 2.06(2) . ?
Ti43 C42' 2.33(3) . ?
Ti43 C41' 2.35(3) . ?
Ti43 C43' 2.35(2) . ?
Ti43 C40' 2.37(2) . ?
Ti43 C44' 2.38(2) . ?
Ti43 Ti34 3.220(8) 2_666 ?
F1 Ti2 2.0152(18) 2_575 ?
F2 Ti2 2.0085(18) 2_575 ?
F5 Ti4 2.0216(18) 2_666 ?
F6 Ti4 2.0204(17) 2_666 ?
C1 C5 1.410(3) . ?
C1 C2 1.427(3) . ?
C1 C6 1.527(3) . ?
C2 C3 1.418(3) . ?
C2 H2 0.97(2) . ?
C3 C4 1.413(3) . ?
C3 C10 1.527(3) . ?
C4 C5 1.409(4) . ?
C4 H4 0.93(3) . ?
C5 H5 0.93(3) . ?
C6 C9' 1.33(4) . ?
C6 C8 1.513(4) . ?
C6 C9 1.524(4) . ?
C6 C7 1.541(4) . ?
C6 C1' 1.577(16) . ?
C6 C7' 1.62(4) . ?
C6 C8' 1.70(4) . ?
C7 H7A 0.9800 . ?
C7 H7B 0.9800 . ?
C7 H7C 0.9800 . ?
C8 H8A 0.9800 . ?
C8 H8B 0.9800 . ?
C8 H8C 0.9800 . ?
C9 H9A 0.9800 . ?
C9 H9B 0.9800 . ?
C9 H9C 0.9800 . ?
C10 C13' 1.44(4) . ?
C10 C12 1.518(4) . ?
C10 C13 1.528(4) . ?
C10 C11 1.539(4) . ?
C10 C3' 1.575(16) . ?
C10 C11' 1.60(4) . ?
C10 C12' 1.60(4) . ?
C11 H11A 0.9800 . ?
C11 H11B 0.9800 . ?
C11 H11C 0.9800 . ?
C12 H12A 0.9800 . ?
C12 H12B 0.9800 . ?
C12 H12C 0.9800 . ?
C13 H13A 0.9800 . ?
C13 H13B 0.9800 . ?
C13 H13C 0.9800 . ?
C14 C18 1.416(3) . ?
C14 C15 1.429(3) . ?
C14 C19 1.520(3) . ?
C15 C16 1.429(3) . ?
C15 H15 0.93(3) . ?
C16 C17 1.413(3) . ?
C16 C23 1.521(3) . ?
C17 C18 1.412(4) . ?
C17 H17 0.94(3) . ?
C18 H18 0.98(3) . ?
C19 C14' 1.48(2) . ?
C19 C22 1.521(4) . ?
C19 C21 1.529(4) . ?
C19 C20 1.534(4) . ?
C19 C22' 1.58(5) . ?
C19 C21' 1.61(7) . ?
C20 H20A 0.9800 . ?
C20 H20B 0.9800 . ?
C20 H20C 0.9800 . ?
C21 H21A 0.9800 . ?
C21 H21B 0.9800 . ?
C21 H21C 0.9800 . ?
C22 H22A 0.9800 . ?
C22 H22B 0.9800 . ?
C22 H22C 0.9800 . ?
C23 C26 1.525(3) . ?
C23 C24 1.534(4) . ?
C23 C25 1.534(3) . ?
C23 C16' 1.607(19) . ?
C24 H24A 0.9800 . ?
C24 H24B 0.9800 . ?
C24 H24C 0.9800 . ?
C25 H25A 0.9800 . ?
C25 H25B 0.9800 . ?
C25 H25C 0.9800 . ?
C26 H26A 0.9800 . ?
C26 H26B 0.9800 . ?
C26 H26C 0.9800 . ?
C27 C31 1.412(4) . ?
C27 C28 1.424(3) . ?
C27 C32 1.525(3) . ?
C28 C29 1.427(3) . ?
C28 H28 0.93(3) . ?
C29 C30 1.417(3) . ?
C29 C36 1.524(3) . ?
C30 C31 1.404(4) . ?
C30 H30 0.98(3) . ?
C31 H31 0.89(3) . ?
C32 C34 1.517(4) . ?
C32 C27' 1.529(17) . ?
C32 C35 1.533(4) . ?
C32 C33 1.533(4) . ?
C32 C35' 1.57(4) . ?
C32 C34' 1.60(5) . ?
C32 C33' 1.61(4) . ?
C33 H33A 0.9800 . ?
C33 H33B 0.9800 . ?
C33 H33C 0.9800 . ?
C34 H34A 0.9800 . ?
C34 H34B 0.9800 . ?
C34 H34C 0.9800 . ?
C35 H35A 0.9800 . ?
C35 H35B 0.9800 . ?
C35 H35C 0.9800 . ?
C36 C38' 1.46(4) . ?
C36 C39 1.520(4) . ?
C36 C38 1.532(4) . ?
C36 C37 1.545(3) . ?
C36 C39' 1.56(5) . ?
C36 C37' 1.59(4) . ?
C36 C29' 1.608(17) . ?
C37 H37A 0.9800 . ?
C37 H37B 0.9800 . ?
C37 H37C 0.9800 . ?
C38 H38A 0.9800 . ?
C38 H38B 0.9800 . ?
C38 H38C 0.9800 . ?
C39 H39A 0.9800 . ?
C39 H39B 0.9800 . ?
C39 H39C 0.9800 . ?
C40 C44 1.409(3) . ?
C40 C41 1.425(3) . ?
C40 C45 1.516(3) . ?
C41 C42 1.425(3) . ?
C41 H41 0.95(3) . ?
C42 C43 1.415(3) . ?
C42 C49 1.522(3) . ?
C43 C44 1.416(4) . ?
C43 H43 0.99(3) . ?
C44 H44 0.99(3) . ?
C45 C48' 1.47(4) . ?
C45 C47 1.523(4) . ?
C45 C46 1.537(4) . ?
C45 C48 1.540(4) . ?
C45 C40' 1.556(16) . ?
C45 C47' 1.56(4) . ?
C45 C46' 1.59(4) . ?
C46 H46A 0.9800 . ?
C46 H46B 0.9800 . ?
C46 H46C 0.9800 . ?
C47 H47A 0.9800 . ?
C47 H47B 0.9800 . ?
C47 H47C 0.9800 . ?
C48 H48A 0.9800 . ?
C48 H48B 0.9800 . ?
C48 H48C 0.9800 . ?
C49 C52 1.513(4) . ?
C49 C51 1.527(4) . ?
C49 C50 1.538(3) . ?
C50 H50A 0.9800 . ?
C50 H50B 0.9800 . ?
C50 H50C 0.9800 . ?
C51 H51A 0.9800 . ?
C51 H51B 0.9800 . ?
C51 H51C 0.9800 . ?
C52 H52A 0.9800 . ?
C52 H52B 0.9800 . ?
C52 H52C 0.9800 . ?
C1' C2' 1.4200 . ?
C1' C5' 1.4200 . ?
C1' H2 1.45(3) . ?
C2' C3' 1.4200 . ?
C2' H2' 0.9500 . ?
C3' C4' 1.4200 . ?
C3' H2 1.40(3) . ?
C4' C5' 1.4200 . ?
C4' H2 1.08(3) . ?
C4' H4' 0.9500 . ?
C5' H2 1.12(3) . ?
C5' H5' 0.9500 . ?
C7' H7'1 0.9800 . ?
C7' H7'2 0.9800 . ?
C7' H7'3 0.9800 . ?
C8' H8'1 0.9800 . ?
C8' H8'2 0.9800 . ?
C8' H8'3 0.9800 . ?
C9' H9'1 0.9800 . ?
C9' H9'2 0.9800 . ?
C9' H9'3 0.9800 . ?
C11' H11D 0.9800 . ?
C11' H11E 0.9800 . ?
C11' H11F 0.9800 . ?
C12' H12D 0.9800 . ?
C12' H12E 0.9800 . ?
C12' H12F 0.9800 . ?
C13' H13D 0.9800 . ?
C13' H13E 0.9800 . ?
C13' H13F 0.9800 . ?
C14' C18' 1.4200 . ?
C14' C15' 1.4200 . ?
C14' H15 1.52(3) . ?
C15' C16' 1.4200 . ?
C15' H15' 0.9500 . ?
C16' C17' 1.4200 . ?
C16' H15 1.40(3) . ?
C17' C18' 1.4200 . ?
C17' H15 0.97(3) . ?
C17' H17' 0.9500 . ?
C18' H15 1.07(3) . ?
C18' H18' 0.9500 . ?
C21' H21D 0.9800 . ?
C21' H21E 0.9800 . ?
C21' H21F 0.9800 . ?
C22' H22D 0.9800 . ?
C22' H22E 0.9800 . ?
C22' H22F 0.9800 . ?
C27' C28' 1.4200 . ?
C27' C31' 1.4200 . ?
C27' H28 1.46(3) . ?
C28' C29' 1.4200 . ?
C28' H28' 0.9500 . ?
C29' C30' 1.4200 . ?
C29' H28 1.41(3) . ?
C30' C31' 1.4200 . ?
C30' H28 1.07(3) . ?
C30' H30' 0.9500 . ?
C31' H28 1.11(3) . ?
C31' H31' 0.9500 . ?
C33' H33D 0.9800 . ?
C33' H33E 0.9800 . ?
C33' H33F 0.9800 . ?
C34' H34D 0.9800 . ?
C34' H34E 0.9800 . ?
C34' H34F 0.9800 . ?
C35' H35D 0.9800 . ?
C35' H35E 0.9800 . ?
C35' H35F 0.9800 . ?
C37' H37D 0.9800 . ?
C37' H37E 0.9800 . ?
C37' H37F 0.9800 . ?
C38' H38D 0.9800 . ?
C38' H38E 0.9800 . ?
C38' H38F 0.9800 . ?
C39' H39D 0.9800 . ?
C39' H39E 0.9800 . ?
C39' H39F 0.9800 . ?
C40' C44' 1.4200 . ?
C40' C41' 1.4200 . ?
C40' H41 1.44(3) . ?
C41' C42' 1.4200 . ?
C41' H41' 0.9500 . ?
C42' C43' 1.4200 . ?
C42' H41 1.53(3) . ?
C43' C44' 1.4200 . ?
C43' H41 1.04(3) . ?
C43' H43' 0.9500 . ?
C44' H41 0.96(3) . ?
C44' H44' 0.9500 . ?
C46' H46D 0.9800 . ?
C46' H46E 0.9800 . ?
C46' H46F 0.9800 . ?
C47' H47D 0.9800 . ?
C47' H47E 0.9800 . ?
C47' H47F 0.9800 . ?
C48' H48D 0.9800 . ?
C48' H48E 0.9800 . ?
C48' H48F 0.9800 . ?
F1' Ti21 2.01(2) 2_575 ?
F2' Ti21 1.96(2) 2_575 ?
F5' Ti34 2.01(2) 2_666 ?
F6' Ti34 1.96(2) 2_666 ?
